data_7059652
loop_
_publ_author_name
'Wang, Jun'
'Chen, Ning-Ning'
'Pan, Chen-Dong'
'Zhang, Chen'
'Fan, Liming'

_publ_section_title
;
 Selective fluorescence sensing properties of a novel two-fold
 interpenetrating coordination polymer
;
_journal_issue 22
_journal_name_full 'New Journal of Chemistry'
_journal_page_first 9411
_journal_page_last 9418
_journal_paper_doi 10.1039/D0NJ01750G
_journal_volume 44
_journal_year 2020
_chemical_formula_moiety 'C42 H27 N11 O8 Zn2, 2(H2 O)'
_chemical_formula_sum 'C42 H31 N11 O10 Zn2'
_chemical_formula_weight 980.56
_space_group_crystal_system orthorhombic
_space_group_IT_number 60
_space_group_name_Hall '-P 2n 2ab'
_space_group_name_H-M_alt 'P b c n'
_atom_sites_solution_hydrogens mixed
_audit_creation_method SHELXL-2014
_audit_update_record
;
2019-09-20 deposited with the CCDC.	2020-05-08 downloaded from the CCDC.
;
_cell_angle_alpha 90
_cell_angle_beta 90
_cell_angle_gamma 90
_cell_formula_units_Z 4
_cell_length_a 12.0157(13)
_cell_length_b 18.1093(19)
_cell_length_c 18.990(2)
_cell_measurement_reflns_used 2756
_cell_measurement_temperature 296(2)
_cell_measurement_theta_max 25.17
_cell_measurement_theta_min 2.11
_cell_volume 4132.1(8)
_computing_structure_refinement 'SHELXL-2014 (Sheldrick, 2014)'
_diffrn_ambient_temperature 296(2)
_diffrn_measured_fraction_theta_full 0.999
_diffrn_measured_fraction_theta_max 1.000
_diffrn_measurement_device_type 'CCD area detector'
_diffrn_measurement_method 'phi and omega scans'
_diffrn_radiation_type MoK\a
_diffrn_radiation_wavelength 0.71073
_diffrn_reflns_av_R_equivalents 0.0585
_diffrn_reflns_av_unetI/netI 0.0292
_diffrn_reflns_Laue_measured_fraction_full 0.999
_diffrn_reflns_Laue_measured_fraction_max 1.000
_diffrn_reflns_limit_h_max 14
_diffrn_reflns_limit_h_min -14
_diffrn_reflns_limit_k_max 22
_diffrn_reflns_limit_k_min -22
_diffrn_reflns_limit_l_max 23
_diffrn_reflns_limit_l_min -23
_diffrn_reflns_number 41035
_diffrn_reflns_point_group_measured_fraction_full 0.999
_diffrn_reflns_point_group_measured_fraction_max 1.000
_diffrn_reflns_theta_full 25.242
_diffrn_reflns_theta_max 26.000
_diffrn_reflns_theta_min 2.034
_exptl_absorpt_coefficient_mu 1.235
_exptl_absorpt_correction_T_max 0.8175
_exptl_absorpt_correction_T_min 0.7814
_exptl_absorpt_correction_type multi-scan
_exptl_absorpt_process_details 'SADABS; Bruker, 2000'
_exptl_crystal_colour colorless
_exptl_crystal_density_diffrn 1.576
_exptl_crystal_description block
_exptl_crystal_F_000 2000
_exptl_crystal_size_max 0.210
_exptl_crystal_size_mid 0.190
_exptl_crystal_size_min 0.170
_refine_diff_density_max 0.614
_refine_diff_density_min -0.646
_refine_diff_density_rms 0.080
_refine_ls_extinction_method none
_refine_ls_goodness_of_fit_ref 0.996
_refine_ls_hydrogen_treatment constr
_refine_ls_matrix_type full
_refine_ls_number_parameters 294
_refine_ls_number_reflns 4066
_refine_ls_number_restraints 0
_refine_ls_restrained_S_all 0.996
_refine_ls_R_factor_all 0.0718
_refine_ls_R_factor_gt 0.0470
_refine_ls_shift/su_max 0.000
_refine_ls_shift/su_mean 0.000
_refine_ls_structure_factor_coef Fsqd
_refine_ls_weighting_details 'w=1/[\s^2^(Fo^2^)+(0.0778P)^2^+4.3321P] where P=(Fo^2^+2Fc^2^)/3'
_refine_ls_weighting_scheme calc
_refine_ls_wR_factor_gt 0.1281
_refine_ls_wR_factor_ref 0.1394
_reflns_Friedel_coverage 0.000
_reflns_number_gt 2938
_reflns_number_total 4066
_reflns_threshold_expression 'I > 2\s(I)'
_cod_data_source_file d0nj01750g2.cif
_cod_data_source_block 1
_cod_depositor_comments
;Adding full bibliography for 7059652.cif.

 Adding full bibliography for 7059652.cif.
;
_cod_original_cell_volume 4132.2(8)
_cod_database_code 7059652
_shelx_space_group_comment
;
The symmetry employed for this shelxl refinement is uniquely defined
by the following loop, which should always be used as a source of
symmetry information in preference to the above space-group names.
They are only intended as comments.
;
_shelx_estimated_absorpt_t_min 0.781
_shelx_estimated_absorpt_t_max 0.817
_shelxl_version_number 2014-3

loop_
_space_group_symop_operation_xyz
'x, y, z'
'-x+1/2, -y+1/2, z+1/2'
'-x, y, -z+1/2'
'x+1/2, -y+1/2, -z'
'-x, -y, -z'
'x-1/2, y-1/2, -z-1/2'
'x, -y, z-1/2'
'-x-1/2, y-1/2, z'

loop_
_atom_site_label
_atom_site_type_symbol
_atom_site_fract_x
_atom_site_fract_y
_atom_site_fract_z
_atom_site_U_iso_or_equiv
_atom_site_adp_type
_atom_site_occupancy
_atom_site_site_symmetry_order
_atom_site_calc_flag
_atom_site_refinement_flags_posn
_atom_site_refinement_flags_adp
_atom_site_refinement_flags_occupancy
_atom_site_disorder_assembly
_atom_site_disorder_group
C1 C 0.7547(4) 0.3043(2) 0.3205(2) 0.0535(10) Uani 1 1 d . . . . .
H1 H 0.7960 0.3413 0.3421 0.064 Uiso 1 1 calc R U . . .
C2 C 0.6808(3) 0.1993(2) 0.2968(2) 0.0494(10) Uani 1 1 d . . . . .
H2 H 0.6618 0.1496 0.2994 0.059 Uiso 1 1 calc R U . . .
C3 C 0.6463(4) 0.2461(2) 0.2471(2) 0.0527(10) Uani 1 1 d . . . . .
H3 H 0.5993 0.2352 0.2096 0.063 Uiso 1 1 calc R U . . .
C4 C 0.6738(3) 0.3829(2) 0.2281(2) 0.0460(9) Uani 1 1 d . . . . .
C5 C 0.6934(4) 0.4485(2) 0.2631(2) 0.0592(11) Uani 1 1 d . . . . .
H5 H 0.7229 0.4479 0.3084 0.071 Uiso 1 1 calc R U . . .
C6 C 0.6694(4) 0.5147(2) 0.2310(2) 0.0621(12) Uani 1 1 d . . . . .
H6 H 0.6842 0.5591 0.2538 0.074 Uiso 1 1 calc R U . . .
C7 C 0.6232(3) 0.5144(2) 0.1650(2) 0.0514(10) Uani 1 1 d . . . . .
C8 C 0.6068(4) 0.4496(2) 0.1289(2) 0.0619(12) Uani 1 1 d . . . . .
H8 H 0.5781 0.4506 0.0834 0.074 Uiso 1 1 calc R U . . .
C9 C 0.6326(4) 0.3828(2) 0.1600(2) 0.0591(11) Uani 1 1 d . . . . .
H9 H 0.6225 0.3387 0.1357 0.071 Uiso 1 1 calc R U . . .
C10 C 0.4836(3) 0.5943(2) 0.1099(2) 0.0513(10) Uani 1 1 d . . . . .
H10 H 0.4282 0.5585 0.1097 0.062 Uiso 1 1 calc R U . . .
C11 C 0.6431(4) 0.6493(3) 0.1293(3) 0.0824(17) Uani 1 1 d . . . . .
H11 H 0.7154 0.6593 0.1440 0.099 Uiso 1 1 calc R U . . .
C12 C 0.5703(5) 0.6970(3) 0.0990(4) 0.0857(17) Uani 1 1 d . . . . .
H12 H 0.5859 0.7459 0.0878 0.103 Uiso 1 1 calc R U . . .
C13 C 0.8893(3) 0.32107(19) 0.52699(19) 0.0421(9) Uani 1 1 d . . . . .
C14 C 0.8925(3) 0.40174(18) 0.54510(18) 0.0361(8) Uani 1 1 d . . . . .
C15 C 0.9334(3) 0.42476(18) 0.60951(18) 0.0380(8) Uani 1 1 d . . . . .
H15 H 0.9626 0.3902 0.6407 0.046 Uiso 1 1 calc R U . . .
C16 C 0.9316(3) 0.49911(18) 0.62831(17) 0.0359(8) Uani 1 1 d . . . . .
C17 C 0.8873(3) 0.55039(19) 0.58132(18) 0.0391(8) Uani 1 1 d . . . . .
H17 H 0.8853 0.6001 0.5935 0.047 Uiso 1 1 calc R U . . .
C18 C 0.8465(3) 0.52811(19) 0.51694(18) 0.0382(8) Uani 1 1 d . . . . .
C19 C 0.8500(3) 0.45400(19) 0.49879(18) 0.0382(8) Uani 1 1 d . . . . .
H19 H 0.8235 0.4391 0.4550 0.046 Uiso 1 1 calc R U . . .
C20 C 0.9721(3) 0.52272(18) 0.69747(18) 0.0395(8) Uani 1 1 d . . . . .
C21 C 0.7908(3) 0.5830(2) 0.46864(19) 0.0437(9) Uani 1 1 d . . . . .
N1 N 0.7487(3) 0.23569(17) 0.34336(16) 0.0472(8) Uani 1 1 d . . . . .
N2 N 0.6937(3) 0.31388(17) 0.26214(16) 0.0452(8) Uani 1 1 d . . . . .
N3 N 0.4689(3) 0.66197(18) 0.08712(19) 0.0561(9) Uani 1 1 d . . . . .
N4 N 0.5869(3) 0.58234(18) 0.13368(19) 0.0561(9) Uani 1 1 d . . . . .
O3 O 0.7623(3) 0.56431(14) 0.40869(14) 0.0536(7) Uani 1 1 d . . . . .
O4 O 0.7742(3) 0.64699(14) 0.49517(13) 0.0545(7) Uani 1 1 d . . . . .
O1 O 0.8475(3) 0.30627(14) 0.46685(15) 0.0596(8) Uani 1 1 d . . . . .
O2 O 0.9217(3) 0.27498(15) 0.56924(15) 0.0683(9) Uani 1 1 d . . . . .
N5 N 1.0000 0.4779(2) 0.7500 0.0394(10) Uani 1 2 d S T P . .
H5A H 1.0000 0.4304 0.7500 0.047 Uiso 1 2 calc R U P . .
N6 N 0.9827(3) 0.59305(17) 0.71597(17) 0.0599(10) Uani 1 1 d . . . . .
Zn1 Zn 0.82094(4) 0.20607(2) 0.43573(2) 0.03964(17) Uani 1 1 d . . . . .
O6 O 0.5938(7) 0.3562(5) 0.4376(4) 0.225(4) Uani 1 1 d . . . . .
H6A H 0.6595 0.3407 0.4452 0.337 Uiso 1 1 d R U . . .
H6B H 0.5503 0.3192 0.4361 0.337 Uiso 1 1 d R U . . .

loop_
_atom_site_aniso_label
_atom_site_aniso_U_11
_atom_site_aniso_U_22
_atom_site_aniso_U_33
_atom_site_aniso_U_23
_atom_site_aniso_U_13
_atom_site_aniso_U_12
C1 0.071(3) 0.039(2) 0.051(2) 0.0096(18) -0.013(2) -0.0069(19)
C2 0.061(2) 0.036(2) 0.050(2) 0.0009(17) -0.0015(19) -0.0040(18)
C3 0.057(2) 0.048(2) 0.054(2) -0.0048(19) -0.0082(19) -0.0032(19)
C4 0.054(2) 0.041(2) 0.043(2) 0.0074(16) -0.0007(18) 0.0074(17)
C5 0.085(3) 0.047(2) 0.045(2) 0.0028(18) -0.011(2) 0.009(2)
C6 0.084(3) 0.041(2) 0.062(3) 0.000(2) -0.004(2) 0.007(2)
C7 0.048(2) 0.045(2) 0.061(3) 0.0124(19) 0.0065(19) 0.0127(18)
C8 0.081(3) 0.055(3) 0.051(2) 0.008(2) -0.013(2) 0.012(2)
C9 0.085(3) 0.044(2) 0.049(2) 0.0010(18) -0.010(2) 0.012(2)
C10 0.053(2) 0.041(2) 0.060(2) 0.0109(18) -0.0061(19) -0.0009(18)
C11 0.057(3) 0.057(3) 0.133(5) 0.017(3) -0.017(3) -0.002(2)
C12 0.067(3) 0.048(3) 0.143(5) 0.023(3) -0.010(3) -0.003(2)
C13 0.060(2) 0.0289(17) 0.038(2) 0.0043(15) 0.0029(17) 0.0004(16)
C14 0.046(2) 0.0287(16) 0.0338(17) 0.0026(14) 0.0002(15) -0.0006(15)
C15 0.0441(19) 0.0319(17) 0.0380(18) 0.0079(15) -0.0024(15) 0.0023(15)
C16 0.0417(19) 0.0309(16) 0.0353(18) 0.0027(14) -0.0025(15) -0.0029(15)
C17 0.049(2) 0.0275(17) 0.0407(19) 0.0036(14) -0.0032(16) -0.0011(15)
C18 0.046(2) 0.0322(18) 0.0362(18) 0.0057(14) -0.0036(15) 0.0029(15)
C19 0.046(2) 0.0368(19) 0.0318(18) 0.0022(14) -0.0014(15) -0.0016(15)
C20 0.048(2) 0.0315(17) 0.0388(19) 0.0028(14) -0.0070(16) -0.0016(15)
C21 0.057(2) 0.0360(19) 0.038(2) 0.0077(16) -0.0029(17) 0.0016(17)
N1 0.060(2) 0.0371(17) 0.0447(17) 0.0059(14) -0.0045(15) -0.0022(15)
N2 0.054(2) 0.0391(16) 0.0423(18) 0.0059(13) -0.0061(15) 0.0025(14)
N3 0.055(2) 0.0395(18) 0.074(2) 0.0117(17) 0.0008(18) 0.0070(16)
N4 0.051(2) 0.0421(19) 0.075(2) 0.0167(17) 0.0059(18) 0.0094(15)
O3 0.073(2) 0.0442(15) 0.0433(15) 0.0061(12) -0.0171(14) 0.0045(13)
O4 0.083(2) 0.0336(14) 0.0465(15) 0.0045(12) -0.0130(14) 0.0106(14)
O1 0.103(2) 0.0292(13) 0.0462(16) -0.0020(12) -0.0154(16) 0.0004(14)
O2 0.120(3) 0.0304(14) 0.0544(18) 0.0076(13) -0.0173(17) 0.0052(16)
N5 0.057(3) 0.0259(19) 0.036(2) 0.000 -0.0045(19) 0.000
N6 0.095(3) 0.0356(16) 0.0487(18) -0.0003(14) -0.0302(19) -0.0002(18)
Zn1 0.0562(3) 0.0255(2) 0.0373(3) 0.00347(16) 0.00549(19) 0.00271(18)
O6 0.168(7) 0.221(9) 0.285(10) 0.037(7) 0.022(6) 0.028(6)

loop_
_atom_type_symbol
_atom_type_description
_atom_type_scat_dispersion_real
_atom_type_scat_dispersion_imag
_atom_type_scat_source
C C 0.0033 0.0016 'International Tables Vol C Tables 4.2.6.8 and 6.1.1.4'
H H 0.0000 0.0000 'International Tables Vol C Tables 4.2.6.8 and 6.1.1.4'
N N 0.0061 0.0033 'International Tables Vol C Tables 4.2.6.8 and 6.1.1.4'
O O 0.0106 0.0060 'International Tables Vol C Tables 4.2.6.8 and 6.1.1.4'
Zn Zn 0.2839 1.4301 'International Tables Vol C Tables 4.2.6.8 and 6.1.1.4'

loop_
_geom_angle_atom_site_label_1
_geom_angle_atom_site_label_2
_geom_angle_atom_site_label_3
_geom_angle
_geom_angle_site_symmetry_1
_geom_angle_site_symmetry_3
_geom_angle_publ_flag
N1 C1 N2 111.4(3) . . ?
C3 C2 N1 109.6(3) . . ?
C2 C3 N2 106.9(4) . . ?
C5 C4 C9 120.7(4) . . ?
C5 C4 N2 120.5(3) . . ?
C9 C4 N2 118.8(4) . . ?
C6 C5 C4 120.1(4) . . ?
C7 C6 C5 119.0(4) . . ?
C6 C7 C8 121.2(4) . . ?
C6 C7 N4 119.8(4) . . ?
C8 C7 N4 118.9(4) . . ?
C7 C8 C9 120.2(4) . . ?
C8 C9 C4 118.6(4) . . ?
N3 C10 N4 112.8(4) . . ?
C12 C11 N4 105.5(4) . . ?
C11 C12 N3 110.1(4) . . ?
O2 C13 O1 124.8(3) . . ?
O2 C13 C14 120.4(3) . . ?
O1 C13 C14 114.8(3) . . ?
C15 C14 C19 119.0(3) . . ?
C15 C14 C13 120.3(3) . . ?
C19 C14 C13 120.6(3) . . ?
C14 C15 C16 120.8(3) . . ?
C15 C16 C17 119.1(3) . . ?
C15 C16 C20 120.4(3) . . ?
C17 C16 C20 120.4(3) . . ?
C18 C17 C16 120.6(3) . . ?
C17 C18 C19 119.6(3) . . ?
C17 C18 C21 120.3(3) . . ?
C19 C18 C21 120.0(3) . . ?
C18 C19 C14 120.9(3) . . ?
N6 C20 N5 111.3(3) . . ?
N6 C20 C16 123.3(3) . . ?
N5 C20 C16 125.3(3) . . ?
O3 C21 O4 124.6(3) . . ?
O3 C21 C18 120.1(3) . . ?
O4 C21 C18 115.2(3) . . ?
C1 N1 C2 105.8(3) . . ?
C1 N1 Zn1 120.7(3) . . ?
C2 N1 Zn1 133.2(3) . . ?
C1 N2 C3 106.3(3) . . ?
C1 N2 C4 125.4(3) . . ?
C3 N2 C4 128.0(3) . . ?
C10 N3 C12 104.7(4) . . ?
C10 N3 Zn1 124.4(3) . 6_566 ?
C12 N3 Zn1 129.2(3) . 6_566 ?
C10 N4 C11 106.8(3) . . ?
C10 N4 C7 124.1(3) . . ?
C11 N4 C7 128.7(4) . . ?
C21 O4 Zn1 111.4(2) . 8_765 ?
C13 O1 Zn1 122.3(2) . . ?
C20 N5 C20 104.7(4) . 3_756 ?
C20 N6 N6 106.3(2) . 3_756 ?
O4 Zn1 O1 116.03(12) 8_755 . ?
O4 Zn1 N3 115.64(14) 8_755 6_656 ?
O1 Zn1 N3 107.15(14) . 6_656 ?
O4 Zn1 N1 113.50(13) 8_755 . ?
O1 Zn1 N1 94.97(12) . . ?
N3 Zn1 N1 107.37(14) 6_656 . ?

loop_
_geom_bond_atom_site_label_1
_geom_bond_atom_site_label_2
_geom_bond_distance
_geom_bond_site_symmetry_2
_geom_bond_publ_flag
C1 N1 1.317(5) . ?
C1 N2 1.340(5) . ?
C2 C3 1.334(6) . ?
C2 N1 1.372(5) . ?
C3 N2 1.383(5) . ?
C4 C5 1.381(5) . ?
C4 C9 1.386(5) . ?
C4 N2 1.426(5) . ?
C5 C6 1.376(6) . ?
C6 C7 1.372(6) . ?
C7 C8 1.373(6) . ?
C7 N4 1.435(5) . ?
C8 C9 1.381(6) . ?
C10 N3 1.311(5) . ?
C10 N4 1.338(5) . ?
C11 C12 1.357(7) . ?
C11 N4 1.391(6) . ?
C12 N3 1.392(6) . ?
C13 O2 1.221(4) . ?
C13 O1 1.276(4) . ?
C13 C14 1.501(5) . ?
C14 C15 1.383(5) . ?
C14 C19 1.389(5) . ?
C15 C16 1.393(5) . ?
C16 C17 1.393(5) . ?
C16 C20 1.465(5) . ?
C17 C18 1.378(5) . ?
C18 C19 1.386(5) . ?
C18 C21 1.509(5) . ?
C20 N6 1.327(4) . ?
C20 N5 1.329(4) . ?
C21 O3 1.236(4) . ?
C21 O4 1.279(4) . ?
N1 Zn1 2.029(3) . ?
N3 Zn1 1.997(3) 6_566 ?
O4 Zn1 1.930(3) 8_765 ?
O1 Zn1 1.935(3) . ?
N5 C20 1.329(4) 3_756 ?
N6 N6 1.357(6) 3_756 ?
Zn1 O4 1.930(3) 8_755 ?
Zn1 N3 1.997(3) 6_656 ?
